data_4079945
loop_
_publ_author_name
'Mori, Shotaro'
'Mochida, Tomoyuki'

_publ_section_title
;
 Preparation and Properties of Cyclopentadienyl Ruthenocenium Complexes
 with 1,2-Disubstituted Benzene Ligands: Competition between Chelate
 Coordination and Sandwich Coordination
;
_journal_issue 1
_journal_name_full Organometallics
_journal_page_first 283
_journal_paper_doi 10.1021/om301073z
_journal_volume 32
_journal_year 2013
_chemical_formula_moiety 'C14 H18 N Ru S, F6 P'
_chemical_formula_sum 'C14 H18 F6 N P Ru S'
_chemical_formula_weight 478.39
_chemical_name_systematic
; 
 ? 
;
_space_group_IT_number 2
_symmetry_cell_setting triclinic
_symmetry_space_group_name_Hall '-P 1'
_symmetry_space_group_name_H-M 'P -1'
_atom_sites_solution_hydrogens geom
_atom_sites_solution_primary direct
_atom_sites_solution_secondary difmap
_audit_creation_method SHELXL-97
_cell_angle_alpha 88.205(2)
_cell_angle_beta 68.977(2)
_cell_angle_gamma 84.611(2)
_cell_formula_units_Z 2
_cell_length_a 8.3689(16)
_cell_length_b 10.0682(19)
_cell_length_c 10.752(2)
_cell_measurement_reflns_used 3489
_cell_measurement_temperature 100
_cell_measurement_theta_max 27.59
_cell_measurement_theta_min 2.62
_cell_volume 841.9(3)
_computing_cell_refinement 'APEX2 (Bruker AXS, 2006)'
_computing_data_collection 'APEX2 (Bruker AXS, 2006)'
_computing_data_reduction 'SAINT (Bruker AXS, 2004)'
_computing_molecular_graphics 'XSHEL (Bruker AXS,2002)'
_computing_publication_material 'XCIF (Bruker AXS, 2001)'
_computing_structure_refinement 'SHELXL-97 (Sheldrick, 1997)'
_computing_structure_solution 'SHELXS-97 (Sheldrick, 1997)'
_diffrn_ambient_temperature 100
_diffrn_detector_area_resol_mean 8.333
_diffrn_measured_fraction_theta_full 0.981
_diffrn_measured_fraction_theta_max 0.981
_diffrn_measurement_device_type 'Bruker APEXII CCD area detector'
_diffrn_measurement_method 'phi and omega scans'
_diffrn_radiation_monochromator 'Bruker Helios multilayer confocal mirror'
_diffrn_radiation_source 'Bruker TXS fine-focus rotating anode'
_diffrn_radiation_type MoK\a
_diffrn_radiation_wavelength 0.71073
_diffrn_reflns_av_R_equivalents 0.0110
_diffrn_reflns_av_sigmaI/netI 0.0231
_diffrn_reflns_limit_h_max 9
_diffrn_reflns_limit_h_min -8
_diffrn_reflns_limit_k_max 8
_diffrn_reflns_limit_k_min -11
_diffrn_reflns_limit_l_max 12
_diffrn_reflns_limit_l_min -11
_diffrn_reflns_number 3918
_diffrn_reflns_theta_full 24.71
_diffrn_reflns_theta_max 24.71
_diffrn_reflns_theta_min 2.62
_exptl_absorpt_coefficient_mu 1.207
_exptl_absorpt_correction_T_max 0.9533
_exptl_absorpt_correction_T_min 0.7687
_exptl_absorpt_correction_type empirical
_exptl_absorpt_process_details
;
SADABS Sheldrick 1996
;
_exptl_crystal_colour colorless
_exptl_crystal_density_diffrn 1.887
_exptl_crystal_density_method 'not measured'
_exptl_crystal_description plate
_exptl_crystal_F_000 476
_exptl_crystal_size_max 0.23
_exptl_crystal_size_mid 0.11
_exptl_crystal_size_min 0.04
_refine_diff_density_max 0.638
_refine_diff_density_min -0.436
_refine_diff_density_rms 0.072
_refine_ls_extinction_method none
_refine_ls_goodness_of_fit_ref 1.041
_refine_ls_hydrogen_treatment constr
_refine_ls_matrix_type full
_refine_ls_number_parameters 220
_refine_ls_number_reflns 2812
_refine_ls_number_restraints 0
_refine_ls_restrained_S_all 1.041
_refine_ls_R_factor_all 0.0256
_refine_ls_R_factor_gt 0.0246
_refine_ls_shift/su_max 0.000
_refine_ls_shift/su_mean 0.000
_refine_ls_structure_factor_coef Fsqd
_refine_ls_weighting_details 'calc w=1/[\s^2^(Fo^2^)+(0.0279P)^2^+1.2501P] where P=(Fo^2^+2Fc^2^)/3'
_refine_ls_weighting_scheme calc
_refine_ls_wR_factor_gt 0.0611
_refine_ls_wR_factor_ref 0.0618
_reflns_number_gt 2710
_reflns_number_total 2812
_reflns_threshold_expression >2sigma(I)
_cod_data_source_file om301073z_si_002.cif
_cod_data_source_block '[1SN]PF6'
_cod_depositor_comments
;
The following automatic conversions were performed:

'_symmetry_cell_setting' value 'Triclinic' changed to 'triclinic'
according to /home/saulius/struct/CIF-dictionaries/cif_core.dic
dictionary named 'cif_core.dic' version 2.4.2 from 2011-04-26.

Automatic conversion script
Id: cif_fix_values 1891 2012-01-12 08:04:46Z andrius 
;
_cod_database_code 4079945

loop_
_symmetry_equiv_pos_as_xyz
'x, y, z'
'-x, -y, -z'

loop_
_atom_site_label
_atom_site_type_symbol
_atom_site_fract_x
_atom_site_fract_y
_atom_site_fract_z
_atom_site_U_iso_or_equiv
_atom_site_adp_type
_atom_site_occupancy
_atom_site_symmetry_multiplicity
_atom_site_calc_flag
_atom_site_refinement_flags
Ru1 Ru 0.62046(3) 0.21333(2) 0.724919(19) 0.01884(9) Uani 1 1 d .
S1 S 0.95787(11) 0.05072(8) 0.84569(9) 0.0391(2) Uani 1 1 d .
N1 N 0.9439(3) 0.3458(3) 0.7917(3) 0.0313(6) Uani 1 1 d .
C1 C 0.4228(6) 0.1538(8) 0.9040(6) 0.090(2) Uani 1 1 d .
H1 H 0.4457 0.1214 0.9937 0.108 Uiso 1 1 d R
C2 C 0.4266(5) 0.2844(8) 0.9112(4) 0.080(2) Uani 1 1 d .
H2 H 0.4553 0.3723 0.9619 0.097 Uiso 1 1 d R
C3 C 0.3892(4) 0.3464(3) 0.8026(5) 0.0542(12) Uani 1 1 d .
H3 H 0.3810 0.4409 0.8014 0.065 Uiso 1 1 d R
C4 C 0.3565(4) 0.2406(4) 0.7340(3) 0.0437(9) Uani 1 1 d .
H4 H 0.3189 0.2531 0.6568 0.052 Uiso 1 1 d R
C5 C 0.3786(4) 0.1251(4) 0.8021(6) 0.0696(16) Uani 1 1 d .
H5 H 0.3601 0.0268 0.8070 0.083 Uiso 1 1 d R
C6 C 0.8820(3) 0.1277(3) 0.7252(3) 0.0247(6) Uani 1 1 d .
C7 C 0.8849(3) 0.2698(3) 0.7095(3) 0.0238(6) Uani 1 1 d .
C8 C 0.8328(4) 0.3311(3) 0.6074(3) 0.0266(6) Uani 1 1 d .
H8 H 0.8114 0.4305 0.6074 0.032 Uiso 1 1 d R
C9 C 0.7847(4) 0.2557(3) 0.5199(3) 0.0288(6) Uani 1 1 d .
H9 H 0.7333 0.3024 0.4578 0.035 Uiso 1 1 d R
C10 C 0.7811(4) 0.1158(3) 0.5370(3) 0.0295(6) Uani 1 1 d .
H10 H 0.7272 0.0641 0.4869 0.035 Uiso 1 1 d R
C11 C 0.8270(3) 0.0535(3) 0.6405(3) 0.0261(6) Uani 1 1 d .
H11 H 0.8024 -0.0413 0.6632 0.031 Uiso 1 1 d R
C12 C 0.9480(4) -0.1237(3) 0.8252(3) 0.0380(8) Uani 1 1 d .
H12A H 0.8300 -0.1407 0.8374 0.057 Uiso 1 1 calc R
H12B H 0.9841 -0.1742 0.8915 0.057 Uiso 1 1 calc R
H12C H 1.0247 -0.1518 0.7355 0.057 Uiso 1 1 calc R
C13 C 0.8407(5) 0.3544(4) 0.9307(3) 0.0431(8) Uani 1 1 d .
H13A H 0.9110 0.3780 0.9811 0.065 Uiso 1 1 calc R
H13B H 0.7958 0.2680 0.9615 0.065 Uiso 1 1 calc R
H13C H 0.7447 0.4229 0.9444 0.065 Uiso 1 1 calc R
C14 C 1.0106(4) 0.4717(3) 0.7340(4) 0.0402(8) Uani 1 1 d .
H14A H 0.9146 0.5377 0.7390 0.060 Uiso 1 1 calc R
H14B H 1.0850 0.4574 0.6406 0.060 Uiso 1 1 calc R
H14C H 1.0770 0.5045 0.7836 0.060 Uiso 1 1 calc R
P1 P 0.44250(10) 0.28110(7) 0.31520(7) 0.02674(18) Uani 1 1 d .
F1 F 0.4741(3) 0.16469(19) 0.41015(19) 0.0479(5) Uani 1 1 d .
F2 F 0.4235(3) 0.39019(18) 0.42532(18) 0.0446(5) Uani 1 1 d .
F3 F 0.4093(2) 0.39626(17) 0.21880(18) 0.0375(4) Uani 1 1 d .
F4 F 0.4589(3) 0.17226(18) 0.20478(18) 0.0416(5) Uani 1 1 d .
F5 F 0.2398(3) 0.2675(2) 0.3784(2) 0.0494(5) Uani 1 1 d .
F6 F 0.6434(2) 0.2964(2) 0.2521(2) 0.0480(5) Uani 1 1 d .

loop_
_atom_site_aniso_label
_atom_site_aniso_U_11
_atom_site_aniso_U_22
_atom_site_aniso_U_33
_atom_site_aniso_U_23
_atom_site_aniso_U_13
_atom_site_aniso_U_12
Ru1 0.01456(13) 0.02367(13) 0.01713(13) -0.00066(8) -0.00472(9) 0.00045(8)
S1 0.0397(5) 0.0299(4) 0.0607(5) 0.0097(4) -0.0334(4) -0.0064(3)
N1 0.0205(12) 0.0331(14) 0.0445(15) 0.0161(11) -0.0167(11) -0.0076(10)
C1 0.032(2) 0.146(6) 0.057(3) 0.045(4) 0.015(2) 0.026(3)
C2 0.0173(18) 0.178(6) 0.044(2) -0.063(3) -0.0106(17) 0.024(3)
C3 0.0150(15) 0.0221(16) 0.103(3) -0.0067(18) 0.0051(18) 0.0026(12)
C4 0.0141(14) 0.089(3) 0.0291(17) -0.0122(17) -0.0092(13) 0.0029(16)
C5 0.0151(17) 0.0260(19) 0.136(5) 0.001(2) 0.011(2) -0.0012(14)
C6 0.0139(13) 0.0277(15) 0.0292(15) 0.0043(12) -0.0045(11) -0.0004(11)
C7 0.0147(13) 0.0269(15) 0.0281(15) 0.0021(11) -0.0057(11) -0.0021(11)
C8 0.0206(14) 0.0307(15) 0.0250(14) 0.0057(12) -0.0044(11) -0.0014(12)
C9 0.0232(15) 0.0403(17) 0.0183(13) 0.0027(12) -0.0021(11) -0.0025(12)
C10 0.0213(14) 0.0378(17) 0.0227(14) -0.0085(12) 0.0001(12) 0.0002(12)
C11 0.0174(13) 0.0272(15) 0.0285(15) -0.0035(12) -0.0023(12) 0.0015(11)
C12 0.0378(18) 0.0346(17) 0.0318(17) 0.0050(13) -0.0032(14) 0.0054(14)
C13 0.055(2) 0.0391(19) 0.043(2) -0.0064(15) -0.0281(17) -0.0012(16)
C14 0.0354(18) 0.0334(17) 0.062(2) 0.0042(16) -0.0292(17) -0.0057(14)
P1 0.0345(4) 0.0236(4) 0.0254(4) -0.0018(3) -0.0153(3) 0.0005(3)
F1 0.0810(15) 0.0332(10) 0.0363(10) 0.0041(8) -0.0323(11) 0.0056(10)
F2 0.0684(14) 0.0342(10) 0.0350(10) -0.0095(8) -0.0229(10) -0.0021(9)
F3 0.0508(11) 0.0292(9) 0.0409(10) 0.0048(8) -0.0274(9) -0.0011(8)
F4 0.0634(13) 0.0309(10) 0.0375(10) -0.0096(8) -0.0278(10) 0.0035(9)
F5 0.0383(11) 0.0469(12) 0.0574(13) 0.0007(10) -0.0091(10) -0.0084(9)
F6 0.0332(10) 0.0649(14) 0.0481(12) -0.0003(10) -0.0178(9) -0.0011(9)

loop_
_atom_type_symbol
_atom_type_description
_atom_type_scat_dispersion_real
_atom_type_scat_dispersion_imag
_atom_type_scat_source
C C 0.0033 0.0016 'International Tables Vol C Tables 4.2.6.8 and 6.1.1.4'
H H 0.0000 0.0000 'International Tables Vol C Tables 4.2.6.8 and 6.1.1.4'
F F 0.0171 0.0103 'International Tables Vol C Tables 4.2.6.8 and 6.1.1.4'
N N 0.0061 0.0033 'International Tables Vol C Tables 4.2.6.8 and 6.1.1.4'
P P 0.1023 0.0942 'International Tables Vol C Tables 4.2.6.8 and 6.1.1.4'
Ru Ru -1.2594 0.8363 'International Tables Vol C Tables 4.2.6.8 and 6.1.1.4'
S S 0.1246 0.1234 'International Tables Vol C Tables 4.2.6.8 and 6.1.1.4'

loop_
_geom_angle_atom_site_label_1
_geom_angle_atom_site_label_2
_geom_angle_atom_site_label_3
_geom_angle
C1 Ru1 C5 35.7(2)
C1 Ru1 C3 62.59(18)
C5 Ru1 C3 62.45(13)
C1 Ru1 C2 35.7(2)
C5 Ru1 C2 60.0(2)
C3 Ru1 C2 38.5(2)
C1 Ru1 C4 62.00(18)
C5 Ru1 C4 37.42(17)
C3 Ru1 C4 38.18(15)
C2 Ru1 C4 62.60(13)
C1 Ru1 C10 135.3(3)
C5 Ru1 C10 109.22(17)
C3 Ru1 C10 138.98(16)
C2 Ru1 C10 169.26(18)
C4 Ru1 C10 109.35(12)
C1 Ru1 C9 166.7(2)
C5 Ru1 C9 131.0(2)
C3 Ru1 C9 114.62(15)
C2 Ru1 C9 148.8(2)
C4 Ru1 C9 107.25(12)
C10 Ru1 C9 37.75(11)
C1 Ru1 C11 112.82(19)
C5 Ru1 C11 108.45(12)
C3 Ru1 C11 170.10(12)
C2 Ru1 C11 142.1(2)
C4 Ru1 C11 132.17(13)
C10 Ru1 C11 37.57(11)
C9 Ru1 C11 67.64(11)
C1 Ru1 C8 155.0(3)
C5 Ru1 C8 163.54(18)
C3 Ru1 C8 108.51(12)
C2 Ru1 C8 122.5(2)
C4 Ru1 C8 126.92(13)
C10 Ru1 C8 67.68(11)
C9 Ru1 C8 37.53(11)
C11 Ru1 C8 79.28(11)
C1 Ru1 C6 109.42(15)
C5 Ru1 C6 128.41(14)
C3 Ru1 C6 151.63(15)
C2 Ru1 C6 118.67(14)
C4 Ru1 C6 164.90(14)
C10 Ru1 C6 67.04(11)
C9 Ru1 C6 79.15(11)
C11 Ru1 C6 36.85(11)
C8 Ru1 C6 66.40(10)
C1 Ru1 C7 125.7(2)
C5 Ru1 C7 159.43(19)
C3 Ru1 C7 123.17(12)
C2 Ru1 C7 110.53(14)
C4 Ru1 C7 158.33(14)
C10 Ru1 C7 79.56(11)
C9 Ru1 C7 67.23(11)
C11 Ru1 C7 66.72(10)
C8 Ru1 C7 36.93(10)
C6 Ru1 C7 36.73(10)
C6 S1 C12 104.12(15)
C7 N1 C13 117.1(2)
C7 N1 C14 115.0(2)
C13 N1 C14 113.9(3)
C5 C1 C2 109.7(4)
C5 C1 Ru1 72.4(3)
C2 C1 Ru1 72.8(3)
C5 C1 H1 148.9
C2 C1 H1 100.8
Ru1 C1 H1 123.8
C1 C2 C3 109.0(4)
C1 C2 Ru1 71.5(2)
C3 C2 Ru1 70.5(2)
C1 C2 H2 148.2
C3 C2 H2 102.6
Ru1 C2 H2 117.4
C4 C3 C2 104.9(4)
C4 C3 Ru1 71.23(19)
C2 C3 Ru1 71.1(2)
C4 C3 H3 138.6
C2 C3 H3 116.1
Ru1 C3 H3 126.9
C5 C4 C3 106.0(4)
C5 C4 Ru1 70.9(2)
C3 C4 Ru1 70.60(19)
C5 C4 H4 129.9
C3 C4 H4 124.0
Ru1 C4 H4 125.8
C1 C5 C4 110.3(4)
C1 C5 Ru1 71.9(3)
C4 C5 Ru1 71.64(19)
C1 C5 H5 107.9
C4 C5 H5 141.4
Ru1 C5 H5 127.3
C11 C6 C7 119.6(3)
C11 C6 S1 122.2(2)
C7 C6 S1 118.1(2)
C11 C6 Ru1 68.67(15)
C7 C6 Ru1 71.90(15)
S1 C6 Ru1 134.82(15)
C8 C7 N1 121.4(2)
C8 C7 C6 118.2(3)
N1 C7 C6 120.4(2)
C8 C7 Ru1 68.44(16)
N1 C7 Ru1 133.66(19)
C6 C7 Ru1 71.37(15)
C9 C8 C7 121.8(3)
C9 C8 Ru1 70.85(16)
C7 C8 Ru1 74.63(16)
C9 C8 H8 118.8
C7 C8 H8 118.6
Ru1 C8 H8 118.7
C8 C9 C10 119.4(3)
C8 C9 Ru1 71.62(16)
C10 C9 Ru1 70.88(16)
C8 C9 H9 119.7
C10 C9 H9 119.9
Ru1 C9 H9 119.9
C11 C10 C9 119.6(3)
C11 C10 Ru1 71.78(16)
C9 C10 Ru1 71.37(16)
C11 C10 H10 119.7
C9 C10 H10 119.9
Ru1 C10 H10 119.8
C10 C11 C6 121.2(3)
C10 C11 Ru1 70.66(16)
C6 C11 Ru1 74.48(16)
C10 C11 H11 118.9
C6 C11 H11 119.1
Ru1 C11 H11 119.0
S1 C12 H12A 109.5
S1 C12 H12B 109.5
H12A C12 H12B 109.5
S1 C12 H12C 109.5
H12A C12 H12C 109.5
H12B C12 H12C 109.5
N1 C13 H13A 109.5
N1 C13 H13B 109.5
H13A C13 H13B 109.5
N1 C13 H13C 109.5
H13A C13 H13C 109.5
H13B C13 H13C 109.5
N1 C14 H14A 109.5
N1 C14 H14B 109.5
H14A C14 H14B 109.5
N1 C14 H14C 109.5
H14A C14 H14C 109.5
H14B C14 H14C 109.5
F6 P1 F2 89.89(12)
F6 P1 F1 90.66(12)
F2 P1 F1 90.68(11)
F6 P1 F4 90.79(11)
F2 P1 F4 179.20(12)
F1 P1 F4 89.71(10)
F6 P1 F3 89.84(11)
F2 P1 F3 90.15(10)
F1 P1 F3 179.02(11)
F4 P1 F3 89.44(10)
F6 P1 F5 179.32(12)
F2 P1 F5 89.76(12)
F1 P1 F5 89.93(12)
F4 P1 F5 89.54(12)
F3 P1 F5 89.57(11)

loop_
_geom_bond_atom_site_label_1
_geom_bond_atom_site_label_2
_geom_bond_distance
Ru1 C1 2.152(4)
Ru1 C5 2.159(3)
Ru1 C3 2.159(3)
Ru1 C2 2.167(4)
Ru1 C4 2.168(3)
Ru1 C10 2.187(3)
Ru1 C9 2.193(3)
Ru1 C11 2.201(3)
Ru1 C8 2.203(3)
Ru1 C6 2.277(3)
Ru1 C7 2.284(3)
S1 C6 1.766(3)
S1 C12 1.790(3)
N1 C7 1.427(4)
N1 C13 1.433(4)
N1 C14 1.463(4)
C1 C5 1.323(8)
C1 C2 1.324(8)
C1 H1 1.0841
C2 C3 1.425(7)
C2 H2 1.1413
C3 C4 1.415(6)
C3 H3 0.9475
C4 C5 1.388(6)
C4 H4 0.9888
C5 H5 1.0129
C6 C11 1.417(4)
C6 C7 1.437(4)
C7 C8 1.423(4)
C8 C9 1.414(4)
C8 H8 1.0000
C9 C10 1.417(4)
C9 H9 0.9993
C10 C11 1.413(4)
C10 H10 1.0000
C11 H11 0.9992
C12 H12A 0.9800
C12 H12B 0.9800
C12 H12C 0.9800
C13 H13A 0.9800
C13 H13B 0.9800
C13 H13C 0.9800
C14 H14A 0.9800
C14 H14B 0.9800
C14 H14C 0.9800
P1 F6 1.592(2)
P1 F2 1.5959(18)
P1 F1 1.5958(19)
P1 F4 1.6017(18)
P1 F3 1.6021(18)
P1 F5 1.603(2)
